data_2221245
loop_
_publ_author_name
'Fun, Hoong-Kun'
'Kia, Reza'
'Kargar, Hadi'
'Jamshidvand, Arezoo'

_publ_section_title
;
 A second tricilinc polymorph of
 6,6'-diethoxy-2,2'-[propane-1,2-diylbis(nitrilomethylidyne)]diphenol
;
_journal_coeditor_code AT2736
_journal_issue 4
_journal_name_full 'Acta Crystallographica Section E'
_journal_page_first o722
_journal_page_last o723
_journal_paper_doi 10.1107/S1600536809008137
_journal_volume 65
_journal_year 2009
_chemical_formula_iupac 'C21 H26 N2 O4'
_chemical_formula_moiety 'C21 H26 N2 O4'
_chemical_formula_sum 'C21 H26 N2 O4'
_chemical_formula_weight 370.44
_chemical_name_systematic
;
6,6'-diethoxy-2,2'-[propane-1,2-diylbis(nitrilomethylidyne)]diphenol
;
_space_group_IT_number 2
_symmetry_cell_setting triclinic
_symmetry_space_group_name_Hall '-P 1'
_symmetry_space_group_name_H-M 'P -1'
_atom_sites_solution_hydrogens geom
_atom_sites_solution_primary direct
_atom_sites_solution_secondary difmap
_audit_creation_method SHELXL-97
_cell_angle_alpha 107.4320(10)
_cell_angle_beta 108.4870(10)
_cell_angle_gamma 95.9790(10)
_cell_formula_units_Z 2
_cell_length_a 8.9729(2)
_cell_length_b 10.7008(4)
_cell_length_c 11.3633(2)
_cell_measurement_reflns_used 9912
_cell_measurement_temperature 100
_cell_measurement_theta_max 33.91
_cell_measurement_theta_min 2.45
_cell_volume 963.03(5)
_computing_cell_refinement 'SAINT (Bruker, 2005)'
_computing_data_collection 'APEX2 (Bruker, 2005)'
_computing_data_reduction 'SAINT (Bruker, 2005)'
_computing_molecular_graphics 'SHELXTL (Sheldrick, 2008)'
_computing_publication_material
;
SHELXTL (Sheldrick, 2008) and PLATON (Spek, 2009)
;
_computing_structure_refinement 'SHELXTL (Sheldrick, 2008)'
_computing_structure_solution 'SHELXTL (Sheldrick, 2008)'
_diffrn_ambient_temperature 100
_diffrn_measured_fraction_theta_full 0.985
_diffrn_measured_fraction_theta_max 0.985
_diffrn_measurement_device_type
;
Bruker SMART APEXII CCD area-detector
;
_diffrn_measurement_method '\f and \w'
_diffrn_radiation_monochromator graphite
_diffrn_radiation_source 'fine-focus sealed tube'
_diffrn_radiation_type MoK\a
_diffrn_radiation_wavelength 0.71073
_diffrn_reflns_av_R_equivalents 0.0261
_diffrn_reflns_av_sigmaI/netI 0.0249
_diffrn_reflns_limit_h_max 12
_diffrn_reflns_limit_h_min -12
_diffrn_reflns_limit_k_max 15
_diffrn_reflns_limit_k_min -15
_diffrn_reflns_limit_l_max 15
_diffrn_reflns_limit_l_min -15
_diffrn_reflns_number 19581
_diffrn_reflns_theta_full 30.00
_diffrn_reflns_theta_max 30.00
_diffrn_reflns_theta_min 2.02
_diffrn_standards_number 0
_exptl_absorpt_coefficient_mu 0.089
_exptl_absorpt_correction_T_max 0.9783
_exptl_absorpt_correction_T_min 0.9516
_exptl_absorpt_correction_type multi-scan
_exptl_absorpt_process_details '(<i>SADABS</i>; Bruker, 2005)'
_exptl_crystal_colour yellow
_exptl_crystal_density_diffrn 1.277
_exptl_crystal_density_method 'not measured'
_exptl_crystal_description block
_exptl_crystal_F_000 396
_exptl_crystal_size_max 0.56
_exptl_crystal_size_mid 0.27
_exptl_crystal_size_min 0.25
_refine_diff_density_max 0.533
_refine_diff_density_min -0.228
_refine_ls_extinction_method none
_refine_ls_goodness_of_fit_ref 1.045
_refine_ls_hydrogen_treatment constr
_refine_ls_matrix_type full
_refine_ls_number_parameters 249
_refine_ls_number_reflns 5527
_refine_ls_number_restraints 0
_refine_ls_restrained_S_all 1.045
_refine_ls_R_factor_all 0.0522
_refine_ls_R_factor_gt 0.0447
_refine_ls_shift/su_max 0.001
_refine_ls_shift/su_mean 0.000
_refine_ls_structure_factor_coef Fsqd
_refine_ls_weighting_details 'calc w=1/[\s^2^(Fo^2^)+(0.0795P)^2^+0.2658P] where P=(Fo^2^+2Fc^2^)/3'
_refine_ls_weighting_scheme calc
_refine_ls_wR_factor_gt 0.1249
_refine_ls_wR_factor_ref 0.1357
_reflns_number_gt 4721
_reflns_number_total 5527
_reflns_threshold_expression I>2\s(I)
_cod_data_source_file at2736.cif
_cod_data_source_block I
_cod_depositor_comments
;
The following automatic conversions were performed:
'_symmetry_cell_setting' value 'Triclinic' changed to 'triclinic'
according to '/home/saulius/struct/CIF-dictionaries/cif_core.dic'
dictionary named 'cif_core.dic' version 2.4.1 from 2010-06-29.

Automatic conversion script
Id: cif_fix_enum 1527 2010-12-29 10:47:43Z saulius 

The following automatic conversions were performed:

'_symmetry_cell_setting' value 'Triclinic' changed to 'triclinic'
according to /home/saulius/struct/CIF-dictionaries/cif_core.dic
dictionary named 'cif_core.dic' version 2.4.1 from 2010-06-29.

Automatic conversion script
Id: cif_fix_values 1715 2011-07-08 13:25:40Z adriana 
;
_cod_database_code 2221245
_cod_database_fobs_code 2221245

loop_
_symmetry_equiv_pos_as_xyz
'x, y, z'
'-x, -y, -z'

loop_
_atom_site_type_symbol
_atom_site_label
_atom_site_fract_x
_atom_site_fract_y
_atom_site_fract_z
_atom_site_U_iso_or_equiv
_atom_site_adp_type
_atom_site_calc_flag
_atom_site_refinement_flags
_atom_site_occupancy
_atom_site_disorder_assembly
_atom_site_disorder_group
O O1 0.45973(9) 0.68396(7) 1.04387(8) 0.02067(16) Uani d . 1 . .
H H1 0.3996 0.6074 0.9989 0.031 Uiso calc R 1 . .
O O2 0.23678(10) 0.61221(7) 0.56112(7) 0.02165(17) Uani d . 1 . .
H H2 0.2199 0.5617 0.6018 0.032 Uiso calc R 1 . .
O O3 0.60593(9) 0.93704(7) 1.19014(7) 0.02040(16) Uani d . 1 . .
O O4 0.30071(10) 0.74269(7) 0.41348(7) 0.02157(17) Uani d . 1 . .
N N1 0.20357(10) 0.51029(9) 0.87252(9) 0.01932(18) Uani d . 1 . .
N N2 0.22170(11) 0.39204(9) 0.61688(9) 0.01981(18) Uani d . 1 . .
C C1 0.37342(12) 0.77863(10) 1.03131(9) 0.01695(19) Uani d . 1 . .
C C2 0.45003(12) 0.91483(10) 1.10727(10) 0.01745(19) Uani d . 1 . .
C C3 0.36454(13) 1.01381(10) 1.09335(10) 0.0202(2) Uani d . 1 . .
H H3A 0.4165 1.1055 1.1421 0.024 Uiso calc R 1 . .
C C4 0.20267(13) 0.98033(11) 1.00838(11) 0.0230(2) Uani d . 1 . .
H H4A 0.1456 1.0492 1.0003 0.028 Uiso calc R 1 . .
C C5 0.12610(12) 0.84751(11) 0.93638(11) 0.0218(2) Uani d . 1 . .
H H5A 0.0158 0.8249 0.8801 0.026 Uiso calc R 1 . .
C C6 0.21104(12) 0.74568(10) 0.94623(10) 0.01782(19) Uani d . 1 . .
C C7 0.13033(12) 0.60568(10) 0.86605(10) 0.0193(2) Uani d . 1 . .
H H7A 0.0211 0.5852 0.8079 0.023 Uiso calc R 1 . .
C C8 0.11726(12) 0.37212(10) 0.78846(10) 0.0197(2) Uani d . 1 . .
H H8A 0.0055 0.3712 0.7325 0.024 Uiso calc R 1 . .
C C9 0.20882(13) 0.31383(10) 0.70025(10) 0.0209(2) Uani d . 1 . .
H H9A 0.3182 0.3127 0.7564 0.025 Uiso calc R 1 . .
H H9B 0.1525 0.2200 0.6432 0.025 Uiso calc R 1 . .
C C10 0.25539(12) 0.33633(10) 0.51501(10) 0.0195(2) Uani d . 1 . .
H H10A 0.2624 0.2448 0.4936 0.023 Uiso calc R 1 . .
C C11 0.28343(12) 0.40753(10) 0.43059(10) 0.01798(19) Uani d . 1 . .
C C12 0.32606(13) 0.34087(11) 0.32285(10) 0.0224(2) Uani d . 1 . .
H H12A 0.3319 0.2492 0.3041 0.027 Uiso calc R 1 . .
C C13 0.35938(13) 0.40746(11) 0.24449(10) 0.0236(2) Uani d . 1 . .
H H13A 0.3881 0.3617 0.1721 0.028 Uiso calc R 1 . .
C C14 0.35108(12) 0.54260(11) 0.27131(10) 0.0211(2) Uani d . 1 . .
H H14A 0.3732 0.5880 0.2165 0.025 Uiso calc R 1 . .
C C15 0.31054(12) 0.61053(10) 0.37785(10) 0.01799(19) Uani d . 1 . .
C C16 0.27562(11) 0.54322(10) 0.45865(9) 0.01716(19) Uani d . 1 . .
C C17 0.11095(14) 0.29050(11) 0.87711(11) 0.0251(2) Uani d . 1 . .
H H17A 0.0583 0.3321 0.9376 0.038 Uiso calc R 1 . .
H H17B 0.2207 0.2884 0.9286 0.038 Uiso calc R 1 . .
H H17C 0.0497 0.1987 0.8220 0.038 Uiso calc R 1 . .
C C18 0.68435(13) 1.07531(10) 1.27022(10) 0.0207(2) Uani d . 1 . .
H H18A 0.6284 1.1129 1.3306 0.025 Uiso calc R 1 . .
H H18B 0.6818 1.1295 1.2129 0.025 Uiso calc R 1 . .
C C19 0.85652(13) 1.07880(11) 1.34933(11) 0.0250(2) Uani d . 1 . .
H H19A 0.9117 1.1714 1.4071 0.038 Uiso calc R 1 . .
H H19B 0.9119 1.0446 1.2887 0.038 Uiso calc R 1 . .
H H19C 0.8576 1.0226 1.4036 0.038 Uiso calc R 1 . .
C C20 0.32265(13) 0.81235(11) 0.32824(11) 0.0228(2) Uani d . 1 . .
H H20A 0.2482 0.7626 0.2357 0.027 Uiso calc R 1 . .
H H20B 0.4345 0.8213 0.3305 0.027 Uiso calc R 1 . .
C C21 0.28754(16) 0.94927(12) 0.37877(13) 0.0284(2) Uani d . 1 . .
H H21A 0.3039 1.0011 0.3242 0.043 Uiso calc R 1 . .
H H21B 0.3602 0.9965 0.4710 0.043 Uiso calc R 1 . .
H H21C 0.1757 0.9390 0.3739 0.043 Uiso calc R 1 . .

loop_
_atom_site_aniso_label
_atom_site_aniso_U_11
_atom_site_aniso_U_22
_atom_site_aniso_U_33
_atom_site_aniso_U_12
_atom_site_aniso_U_13
_atom_site_aniso_U_23
O1 0.0213(3) 0.0161(3) 0.0204(4) 0.0042(3) 0.0039(3) 0.0045(3)
O2 0.0338(4) 0.0181(3) 0.0173(3) 0.0072(3) 0.0154(3) 0.0053(3)
O3 0.0215(3) 0.0164(3) 0.0181(3) 0.0023(3) 0.0042(3) 0.0027(3)
O4 0.0309(4) 0.0184(3) 0.0173(3) 0.0041(3) 0.0113(3) 0.0066(3)
N1 0.0206(4) 0.0199(4) 0.0153(4) 0.0007(3) 0.0065(3) 0.0044(3)
N2 0.0234(4) 0.0187(4) 0.0165(4) 0.0036(3) 0.0070(3) 0.0059(3)
C1 0.0202(4) 0.0180(4) 0.0139(4) 0.0042(3) 0.0082(3) 0.0053(3)
C2 0.0204(4) 0.0183(4) 0.0145(4) 0.0037(3) 0.0085(3) 0.0049(3)
C3 0.0257(5) 0.0191(4) 0.0187(5) 0.0064(4) 0.0124(4) 0.0055(4)
C4 0.0251(5) 0.0247(5) 0.0240(5) 0.0110(4) 0.0132(4) 0.0090(4)
C5 0.0199(4) 0.0271(5) 0.0209(5) 0.0080(4) 0.0096(4) 0.0087(4)
C6 0.0191(4) 0.0202(4) 0.0153(4) 0.0039(3) 0.0084(3) 0.0057(3)
C7 0.0190(4) 0.0231(5) 0.0150(4) 0.0018(3) 0.0070(3) 0.0058(4)
C8 0.0195(4) 0.0194(4) 0.0169(4) 0.0010(3) 0.0047(3) 0.0050(4)
C9 0.0264(5) 0.0188(4) 0.0178(4) 0.0055(4) 0.0078(4) 0.0070(4)
C10 0.0226(4) 0.0166(4) 0.0164(4) 0.0043(3) 0.0055(4) 0.0038(3)
C11 0.0194(4) 0.0181(4) 0.0140(4) 0.0041(3) 0.0052(3) 0.0033(3)
C12 0.0276(5) 0.0212(5) 0.0169(4) 0.0079(4) 0.0088(4) 0.0033(4)
C13 0.0272(5) 0.0277(5) 0.0155(4) 0.0083(4) 0.0103(4) 0.0037(4)
C14 0.0218(5) 0.0262(5) 0.0152(4) 0.0041(4) 0.0075(4) 0.0066(4)
C15 0.0184(4) 0.0188(4) 0.0146(4) 0.0026(3) 0.0052(3) 0.0043(3)
C16 0.0185(4) 0.0185(4) 0.0125(4) 0.0036(3) 0.0059(3) 0.0029(3)
C17 0.0282(5) 0.0245(5) 0.0222(5) 0.0000(4) 0.0093(4) 0.0096(4)
C18 0.0247(5) 0.0160(4) 0.0181(4) 0.0019(3) 0.0081(4) 0.0021(3)
C19 0.0253(5) 0.0213(5) 0.0222(5) 0.0020(4) 0.0049(4) 0.0042(4)
C20 0.0276(5) 0.0240(5) 0.0205(5) 0.0041(4) 0.0116(4) 0.0105(4)
C21 0.0377(6) 0.0249(5) 0.0295(6) 0.0082(4) 0.0168(5) 0.0140(4)

loop_
_atom_type_symbol
_atom_type_description
_atom_type_scat_dispersion_real
_atom_type_scat_dispersion_imag
_atom_type_scat_source
C C 0.0033 0.0016 'International Tables Vol C Tables 4.2.6.8 and 6.1.1.4'
H H 0.0000 0.0000 'International Tables Vol C Tables 4.2.6.8 and 6.1.1.4'
N N 0.0061 0.0033 'International Tables Vol C Tables 4.2.6.8 and 6.1.1.4'
O O 0.0106 0.0060 'International Tables Vol C Tables 4.2.6.8 and 6.1.1.4'

loop_
_geom_angle_atom_site_label_1
_geom_angle_atom_site_label_2
_geom_angle_atom_site_label_3
_geom_angle_site_symmetry_1
_geom_angle_site_symmetry_3
_geom_angle
_geom_angle_publ_flag
C1 O1 H1 . . 109.5 ?
C16 O2 H2 . . 109.5 ?
C2 O3 C18 . . 116.03(8) ?
C15 O4 C20 . . 116.95(8) ?
C7 N1 C8 . . 118.97(9) ?
C10 N2 C9 . . 117.69(9) ?
O1 C1 C6 . . 122.09(9) ?
O1 C1 C2 . . 118.39(8) ?
C6 C1 C2 . . 119.52(9) ?
O3 C2 C3 . . 125.27(9) ?
O3 C2 C1 . . 115.48(9) ?
C3 C2 C1 . . 119.25(9) ?
C2 C3 C4 . . 120.94(9) ?
C2 C3 H3A . . 119.5 ?
C4 C3 H3A . . 119.5 ?
C5 C4 C3 . . 120.10(10) ?
C5 C4 H4A . . 119.9 ?
C3 C4 H4A . . 119.9 ?
C4 C5 C6 . . 120.06(10) ?
C4 C5 H5A . . 120.0 ?
C6 C5 H5A . . 120.0 ?
C5 C6 C1 . . 120.10(9) ?
C5 C6 C7 . . 119.59(9) ?
C1 C6 C7 . . 120.30(9) ?
N1 C7 C6 . . 121.39(9) ?
N1 C7 H7A . . 119.3 ?
C6 C7 H7A . . 119.3 ?
N1 C8 C9 . . 108.28(8) ?
N1 C8 C17 . . 108.78(8) ?
C9 C8 C17 . . 109.96(9) ?
N1 C8 H8A . . 109.9 ?
C9 C8 H8A . . 109.9 ?
C17 C8 H8A . . 109.9 ?
N2 C9 C8 . . 111.50(8) ?
N2 C9 H9A . . 109.3 ?
C8 C9 H9A . . 109.3 ?
N2 C9 H9B . . 109.3 ?
C8 C9 H9B . . 109.3 ?
H9A C9 H9B . . 108.0 ?
N2 C10 C11 . . 122.60(9) ?
N2 C10 H10A . . 118.7 ?
C11 C10 H10A . . 118.7 ?
C16 C11 C12 . . 119.72(10) ?
C16 C11 C10 . . 120.87(9) ?
C12 C11 C10 . . 119.35(9) ?
C13 C12 C11 . . 120.54(9) ?
C13 C12 H12A . . 119.7 ?
C11 C12 H12A . . 119.7 ?
C12 C13 C14 . . 120.13(9) ?
C12 C13 H13A . . 119.9 ?
C14 C13 H13A . . 119.9 ?
C15 C14 C13 . . 120.23(10) ?
C15 C14 H14A . . 119.9 ?
C13 C14 H14A . . 119.9 ?
O4 C15 C14 . . 124.90(9) ?
O4 C15 C16 . . 114.95(8) ?
C14 C15 C16 . . 120.15(9) ?
O2 C16 C11 . . 122.22(9) ?
O2 C16 C15 . . 118.56(9) ?
C11 C16 C15 . . 119.22(9) ?
C8 C17 H17A . . 109.5 ?
C8 C17 H17B . . 109.5 ?
H17A C17 H17B . . 109.5 ?
C8 C17 H17C . . 109.5 ?
H17A C17 H17C . . 109.5 ?
H17B C17 H17C . . 109.5 ?
O3 C18 C19 . . 107.74(8) ?
O3 C18 H18A . . 110.2 ?
C19 C18 H18A . . 110.2 ?
O3 C18 H18B . . 110.2 ?
C19 C18 H18B . . 110.2 ?
H18A C18 H18B . . 108.5 ?
C18 C19 H19A . . 109.5 ?
C18 C19 H19B . . 109.5 ?
H19A C19 H19B . . 109.5 ?
C18 C19 H19C . . 109.5 ?
H19A C19 H19C . . 109.5 ?
H19B C19 H19C . . 109.5 ?
O4 C20 C21 . . 106.98(9) ?
O4 C20 H20A . . 110.3 ?
C21 C20 H20A . . 110.3 ?
O4 C20 H20B . . 110.3 ?
C21 C20 H20B . . 110.3 ?
H20A C20 H20B . . 108.6 ?
C20 C21 H21A . . 109.5 ?
C20 C21 H21B . . 109.5 ?
H21A C21 H21B . . 109.5 ?
C20 C21 H21C . . 109.5 ?
H21A C21 H21C . . 109.5 ?
H21B C21 H21C . . 109.5 ?

loop_
_geom_bond_atom_site_label_1
_geom_bond_atom_site_label_2
_geom_bond_site_symmetry_2
_geom_bond_distance
_geom_bond_publ_flag
O1 C1 . 1.3514(12) ?
O1 H1 . 0.8400 ?
O2 C16 . 1.3484(11) ?
O2 H2 . 0.8400 ?
O3 C2 . 1.3643(12) ?
O3 C18 . 1.4432(12) ?
O4 C15 . 1.3701(12) ?
O4 C20 . 1.4338(13) ?
N1 C7 . 1.2780(14) ?
N1 C8 . 1.4644(13) ?
N2 C10 . 1.2777(13) ?
N2 C9 . 1.4614(14) ?
C1 C6 . 1.4062(13) ?
C1 C2 . 1.4153(13) ?
C2 C3 . 1.3885(14) ?
C3 C4 . 1.4018(15) ?
C3 H3A . 0.9500 ?
C4 C5 . 1.3802(15) ?
C4 H4A . 0.9500 ?
C5 C6 . 1.4046(14) ?
C5 H5A . 0.9500 ?
C6 C7 . 1.4617(14) ?
C7 H7A . 0.9500 ?
C8 C9 . 1.5242(15) ?
C8 C17 . 1.5277(15) ?
C8 H8A . 1.0000 ?
C9 H9A . 0.9900 ?
C9 H9B . 0.9900 ?
C10 C11 . 1.4542(15) ?
C10 H10A . 0.9500 ?
C11 C16 . 1.4046(13) ?
C11 C12 . 1.4087(14) ?
C12 C13 . 1.3765(16) ?
C12 H12A . 0.9500 ?
C13 C14 . 1.4008(15) ?
C13 H13A . 0.9500 ?
C14 C15 . 1.3905(14) ?
C14 H14A . 0.9500 ?
C15 C16 . 1.4112(14) ?
C17 H17A . 0.9800 ?
C17 H17B . 0.9800 ?
C17 H17C . 0.9800 ?
C18 C19 . 1.5110(15) ?
C18 H18A . 0.9900 ?
C18 H18B . 0.9900 ?
C19 H19A . 0.9800 ?
C19 H19B . 0.9800 ?
C19 H19C . 0.9800 ?
C20 C21 . 1.5107(16) ?
C20 H20A . 0.9900 ?
C20 H20B . 0.9900 ?
C21 H21A . 0.9800 ?
C21 H21B . 0.9800 ?
C21 H21C . 0.9800 ?

loop_
_geom_hbond_atom_site_label_D
_geom_hbond_atom_site_label_H
_geom_hbond_atom_site_label_A
_geom_hbond_site_symmetry_A
_geom_hbond_distance_DH
_geom_hbond_distance_HA
_geom_hbond_distance_DA
_geom_hbond_angle_DHA
_geom_hbond_publ_flag
O1 H1 N1 . 0.8400 1.8300 2.5752(13) 146.00 y
O2 H2 N2 . 0.8400 1.8800 2.6178(13) 147.00 y
C9 H9A O1 2_667 0.9900 2.4900 3.4293(14) 159.00 y
C18 H18b Cg1 2_566 0.9900 2.9800 3.8340(12) 142.00 y
C7 H7A Cg2 2_677 0.9600 2.7200 3.5554(12) 176.00 y

loop_
_geom_torsion_atom_site_label_1
_geom_torsion_atom_site_label_2
_geom_torsion_atom_site_label_3
_geom_torsion_atom_site_label_4
_geom_torsion_site_symmetry_1
_geom_torsion_site_symmetry_2
_geom_torsion_site_symmetry_3
_geom_torsion_site_symmetry_4
_geom_torsion
_geom_torsion_publ_flag
C18 O3 C2 C3 . . . . 1.11(15) ?
C18 O3 C2 C1 . . . . -178.73(8) ?
O1 C1 C2 O3 . . . . -1.69(13) ?
C6 C1 C2 O3 . . . . 177.98(9) ?
O1 C1 C2 C3 . . . . 178.45(9) ?
C6 C1 C2 C3 . . . . -1.88(15) ?
O3 C2 C3 C4 . . . . -177.92(10) ?
C1 C2 C3 C4 . . . . 1.92(15) ?
C2 C3 C4 C5 . . . . -0.39(17) ?
C3 C4 C5 C6 . . . . -1.17(16) ?
C4 C5 C6 C1 . . . . 1.18(16) ?
C4 C5 C6 C7 . . . . -177.88(9) ?
O1 C1 C6 C5 . . . . -179.99(9) ?
C2 C1 C6 C5 . . . . 0.35(15) ?
O1 C1 C6 C7 . . . . -0.94(15) ?
C2 C1 C6 C7 . . . . 179.41(9) ?
C8 N1 C7 C6 . . . . -179.15(9) ?
C5 C6 C7 N1 . . . . -179.86(10) ?
C1 C6 C7 N1 . . . . 1.08(15) ?
C7 N1 C8 C9 . . . . 121.02(10) ?
C7 N1 C8 C17 . . . . -119.50(10) ?
C10 N2 C9 C8 . . . . -161.52(9) ?
N1 C8 C9 N2 . . . . -59.47(11) ?
C17 C8 C9 N2 . . . . -178.20(8) ?
C9 N2 C10 C11 . . . . -175.17(9) ?
N2 C10 C11 C16 . . . . 0.46(15) ?
N2 C10 C11 C12 . . . . 177.59(10) ?
C16 C11 C12 C13 . . . . -0.30(15) ?
C10 C11 C12 C13 . . . . -177.47(9) ?
C11 C12 C13 C14 . . . . -0.02(16) ?
C12 C13 C14 C15 . . . . 0.56(16) ?
C20 O4 C15 C14 . . . . 4.75(14) ?
C20 O4 C15 C16 . . . . -175.21(8) ?
C13 C14 C15 O4 . . . . 179.28(9) ?
C13 C14 C15 C16 . . . . -0.76(15) ?
C12 C11 C16 O2 . . . . -179.44(9) ?
C10 C11 C16 O2 . . . . -2.33(15) ?
C12 C11 C16 C15 . . . . 0.10(14) ?
C10 C11 C16 C15 . . . . 177.22(9) ?
O4 C15 C16 O2 . . . . -0.05(13) ?
C14 C15 C16 O2 . . . . 179.99(9) ?
O4 C15 C16 C11 . . . . -179.61(8) ?
C14 C15 C16 C11 . . . . 0.43(14) ?
C2 O3 C18 C19 . . . . -177.40(9) ?
C15 O4 C20 C21 . . . . 173.58(9) ?
